data_1507565
loop_
_publ_author_name
'Jaber, Deana M.'
'Burgin, Ryan N.'
'Helper, Matthew'
'Zavalij, Peter Y.'
'Doyle, Michael P.'

_publ_section_title
;
 Competitive [2,3]- and [1,2]-oxonium ylide rearrangements. Concerted or
 stepwise?
;
_journal_issue 7
_journal_name_full 'Organic letters'
_journal_page_first 1676
_journal_page_last 1679
_journal_paper_doi 10.1021/ol300213u
_journal_volume 14
_journal_year 2012
_chemical_formula_moiety 'C18 H18 O5'
_chemical_formula_sum 'C18 H18 O5'
_chemical_formula_weight 314.32
_chemical_name_common 'styryl[1,2] major product'
_chemical_name_systematic
;
styryl[1,2] major product
;
_space_group_IT_number 14
_symmetry_cell_setting monoclinic
_symmetry_space_group_name_Hall '-P 2ybc'
_symmetry_space_group_name_H-M 'P 1 21/c 1'
_atom_sites_solution_hydrogens difmap
_atom_sites_solution_primary direct
_atom_sites_solution_secondary direct
_audit_creation_method 'SHELXL-97 & ZCIF'
_cell_angle_alpha 90.00
_cell_angle_beta 95.847(2)
_cell_angle_gamma 90.00
_cell_formula_units_Z 4
_cell_length_a 13.8355(15)
_cell_length_b 10.4469(11)
_cell_length_c 10.3765(11)
_cell_measurement_reflns_used 11430
_cell_measurement_temperature 150(2)
_cell_measurement_theta_max 32.4
_cell_measurement_theta_min 2.3
_cell_volume 1492.0(3)
_computing_cell_refinement Apex2
_computing_data_collection 'Apex2 (Bruker, 2005)'
_computing_data_reduction Apex2
_computing_molecular_graphics 'XSHEL (Bruker, 2004)'
_computing_publication_material SHELXL-97
_computing_structure_refinement 'SHELXL-97 (Sheldrick, 1997)'
_computing_structure_solution 'SHELXS-97 (Sheldrick, 1990)'
_diffrn_ambient_temperature 150(2)
_diffrn_detector 'CCD area detector'
_diffrn_detector_area_resol_mean 11.198
_diffrn_detector_type 'Bruker Smart Apex II'
_diffrn_measured_fraction_theta_full 1.000
_diffrn_measured_fraction_theta_max 1.000
_diffrn_measurement_details 366,366,366,420
_diffrn_measurement_device_type 'three-circle diffractometer'
_diffrn_measurement_method '\w and \f scans'
_diffrn_measurement_specimen_support 'MiTeGen grip'
_diffrn_orient_matrix_type standard
_diffrn_orient_matrix_UB_11 -0.0191686
_diffrn_orient_matrix_UB_12 -0.0060894
_diffrn_orient_matrix_UB_13 -0.0721457
_diffrn_orient_matrix_UB_21 -0.0646090
_diffrn_orient_matrix_UB_22 0.0707876
_diffrn_orient_matrix_UB_23 0.0012963
_diffrn_orient_matrix_UB_31 0.0695736
_diffrn_orient_matrix_UB_32 0.0641228
_diffrn_orient_matrix_UB_33 -0.0083695
_diffrn_radiation_monochromator graphite
_diffrn_radiation_source 'fine-focus sealed tube'
_diffrn_radiation_type MoK\a
_diffrn_radiation_wavelength 0.71073
_diffrn_reflns_av_R_equivalents 0.0217
_diffrn_reflns_av_sigmaI/netI 0.0161
_diffrn_reflns_limit_h_max 19
_diffrn_reflns_limit_h_min -19
_diffrn_reflns_limit_k_max 14
_diffrn_reflns_limit_k_min -14
_diffrn_reflns_limit_l_max 14
_diffrn_reflns_limit_l_min -14
_diffrn_reflns_number 21226
_diffrn_reflns_theta_full 30.00
_diffrn_reflns_theta_max 30.00
_diffrn_reflns_theta_min 2.45
_diffrn_source_current 30.00
_diffrn_source_voltage 50.00
_diffrn_standards_decay_% 0
_exptl_absorpt_coefficient_mu 0.102
_exptl_absorpt_correction_T_max 0.973
_exptl_absorpt_correction_T_min 0.898
_exptl_absorpt_correction_type multi-scan
_exptl_absorpt_process_details 'SADABS (Sheldrick, 1996)'
_exptl_crystal_colour colourless
_exptl_crystal_density_diffrn 1.399
_exptl_crystal_density_method 'not measured'
_exptl_crystal_description prism
_exptl_crystal_F_000 664
_exptl_crystal_id 'Doyle/Jaber styryl-[1,2] Major Product 150K'
_exptl_crystal_size_max 0.44
_exptl_crystal_size_mid 0.40
_exptl_crystal_size_min 0.27
_refine_diff_density_max 0.424
_refine_diff_density_min -0.191
_refine_diff_density_rms 0.042
_refine_ls_extinction_method none
_refine_ls_goodness_of_fit_ref 1.001
_refine_ls_hydrogen_treatment refall
_refine_ls_matrix_type full
_refine_ls_number_parameters 280
_refine_ls_number_reflns 4364
_refine_ls_number_restraints 0
_refine_ls_restrained_S_all 1.001
_refine_ls_R_factor_all 0.0413
_refine_ls_R_factor_gt 0.0370
_refine_ls_shift/su_max 0.001
_refine_ls_shift/su_mean 0.000
_refine_ls_structure_factor_coef Fsqd
_refine_ls_weighting_details 'w=1/[\s^2^(Fo^2^)+(0.01P)^2^+0.967P], P=(max(Fo^2^,0)+2Fc^2^)/3'
_refine_ls_weighting_scheme calc
_refine_ls_wR_factor_gt 0.0739
_refine_ls_wR_factor_ref 0.0754
_reflns_number_gt 3892
_reflns_number_total 4364
_reflns_threshold_expression >2sigma(I)
_cod_data_source_file ol300213u_si_002.cif
_cod_data_source_block 1975
_cod_depositor_comments
;
The following automatic conversions were performed:

'_symmetry_cell_setting' value 'Monoclinic' changed to 'monoclinic'
according to /home/saulius/struct/CIF-dictionaries/cif_core.dic
dictionary named 'cif_core.dic' version 2.4.1 from 2010-06-29.

Automatic conversion script
Id: cif_fix_values 1715 2011-07-08 13:25:40Z adriana 
;
_cod_original_sg_symbol_H-M P21/c
_cod_database_code 1507565
_diffrn_measurement_frame_width-ccd -0.5
_diffrn_measurement_total_frames-ccd 1518
_diffrn_measurement_frame_time-ccd 10
_diffrn_measurement_total_time-ccd 6.7
_diffrn_detector_distance-ccd 5.000
_diffrn_measurement_frame_size-ccd 512

loop_
_symmetry_equiv_pos_as_xyz
'x, y, z'
'-x, y+1/2, -z+1/2'
'-x, -y, -z'
'x, -y-1/2, z-1/2'

loop_
_atom_site_label
_atom_site_type_symbol
_atom_site_fract_x
_atom_site_fract_y
_atom_site_fract_z
_atom_site_U_iso_or_equiv
_atom_site_adp_type
_atom_site_occupancy
_atom_site_symmetry_multiplicity
_atom_site_calc_flag
C1 C 0.99245(8) 0.94377(11) 1.18630(11) 0.0248(2) Uani 1 1 d
H1 H 0.9424(11) 1.0108(14) 1.1700(14) 0.035(4) Uiso 1 1 d
C2 C 1.06535(8) 0.96125(11) 1.28675(11) 0.0274(2) Uani 1 1 d
H2 H 1.0666(11) 1.0380(15) 1.3377(14) 0.036(4) Uiso 1 1 d
C3 C 1.13682(8) 0.86940(12) 1.31305(11) 0.0271(2) Uani 1 1 d
H3 H 1.1872(11) 0.8818(14) 1.3852(14) 0.036(4) Uiso 1 1 d
C4 C 1.13592(8) 0.76010(11) 1.23712(11) 0.0268(2) Uani 1 1 d
H4 H 1.1865(11) 0.6944(14) 1.2543(14) 0.035(4) Uiso 1 1 d
C5 C 1.06352(7) 0.74275(10) 1.13564(11) 0.0230(2) Uani 1 1 d
H5 H 1.0638(10) 0.6673(14) 1.0843(13) 0.029(3) Uiso 1 1 d
C6 C 0.98955(7) 0.83335(10) 1.10995(9) 0.01964(18) Uani 1 1 d
C7 C 0.91182(7) 0.80748(10) 1.00491(10) 0.02146(19) Uani 1 1 d
H7 H 0.9247(10) 0.7361(14) 0.9479(13) 0.031(4) Uiso 1 1 d
C8 C 0.82883(7) 0.87178(10) 0.98407(10) 0.01974(18) Uani 1 1 d
H8 H 0.8171(10) 0.9411(14) 1.0402(14) 0.032(4) Uiso 1 1 d
C9 C 0.75187(7) 0.85390(9) 0.87162(9) 0.01721(17) Uani 1 1 d
H9 H 0.7591(9) 0.9238(12) 0.8108(12) 0.019(3) Uiso 1 1 d
C10 C 0.76167(7) 0.72880(10) 0.79481(9) 0.01987(19) Uani 1 1 d
H10A H 0.8263(10) 0.7269(13) 0.7649(13) 0.025(3) Uiso 1 1 d
H10B H 0.7152(9) 0.7309(13) 0.7161(13) 0.025(3) Uiso 1 1 d
C11 C 0.74796(8) 0.60376(10) 0.86530(10) 0.0223(2) Uani 1 1 d
O11 O 0.81451(7) 0.52877(9) 0.88621(11) 0.0421(2) Uani 1 1 d
C12 C 0.64971(8) 0.56535(10) 0.90501(10) 0.02179(19) Uani 1 1 d
H12A H 0.6623(10) 0.5215(14) 0.9852(14) 0.032(4) Uiso 1 1 d
H12B H 0.6235(10) 0.5018(14) 0.8435(14) 0.031(4) Uiso 1 1 d
C13 C 0.57500(7) 0.66940(9) 0.91886(9) 0.01818(18) Uani 1 1 d
H13 H 0.5262(8) 0.6331(11) 0.9700(11) 0.015(3) Uiso 1 1 d
O13 O 0.61997(5) 0.77421(7) 0.99620(6) 0.01752(14) Uani 1 1 d
C14 C 0.52857(7) 0.73091(10) 0.79398(9) 0.01994(19) Uani 1 1 d
H14A H 0.5390(10) 0.6828(13) 0.7173(13) 0.027(3) Uiso 1 1 d
H14B H 0.4597(10) 0.7439(13) 0.7976(13) 0.029(4) Uiso 1 1 d
C15 C 0.57558(7) 0.86082(10) 0.78952(9) 0.01774(18) Uani 1 1 d
O15 O 0.56332(6) 0.94013(7) 0.70542(7) 0.02427(16) Uani 1 1 d
C16 C 0.64779(7) 0.87193(9) 0.91301(9) 0.01562(17) Uani 1 1 d
C17 C 0.63715(7) 0.99952(9) 0.98182(9) 0.01768(18) Uani 1 1 d
O17 O 0.60443(6) 1.01227(8) 1.08394(7) 0.02853(18) Uani 1 1 d
O18 O 0.67028(6) 1.09443(7) 0.91315(7) 0.02395(16) Uani 1 1 d
C19 C 0.66514(9) 1.22066(11) 0.96847(12) 0.0282(2) Uani 1 1 d
H19A H 0.5969(12) 1.2486(15) 0.9623(15) 0.043(4) Uiso 1 1 d
H19B H 0.7029(11) 1.2741(15) 0.9172(15) 0.039(4) Uiso 1 1 d
H19C H 0.6911(11) 1.2199(15) 1.0603(15) 0.041(4) Uiso 1 1 d

loop_
_atom_site_aniso_label
_atom_site_aniso_U_11
_atom_site_aniso_U_22
_atom_site_aniso_U_33
_atom_site_aniso_U_23
_atom_site_aniso_U_13
_atom_site_aniso_U_12
C1 0.0214(5) 0.0228(5) 0.0297(5) -0.0017(4) -0.0003(4) 0.0026(4)
C2 0.0254(5) 0.0262(5) 0.0299(5) -0.0060(4) -0.0005(4) -0.0002(4)
C3 0.0227(5) 0.0310(6) 0.0263(5) -0.0002(4) -0.0037(4) -0.0009(4)
C4 0.0211(5) 0.0275(5) 0.0309(5) 0.0013(4) -0.0022(4) 0.0045(4)
C5 0.0202(5) 0.0227(5) 0.0258(5) -0.0015(4) 0.0014(4) 0.0023(4)
C6 0.0169(4) 0.0218(5) 0.0202(4) 0.0018(4) 0.0023(3) -0.0003(3)
C7 0.0204(5) 0.0231(5) 0.0207(4) -0.0009(4) 0.0011(4) 0.0011(4)
C8 0.0192(4) 0.0216(5) 0.0183(4) -0.0011(4) 0.0016(3) 0.0001(4)
C9 0.0175(4) 0.0188(4) 0.0155(4) 0.0012(3) 0.0024(3) 0.0022(3)
C10 0.0203(4) 0.0236(5) 0.0159(4) -0.0026(4) 0.0027(3) 0.0042(4)
C11 0.0242(5) 0.0207(5) 0.0215(5) -0.0047(4) 0.0004(4) 0.0043(4)
O11 0.0314(5) 0.0283(4) 0.0675(7) 0.0075(4) 0.0092(4) 0.0131(4)
C12 0.0253(5) 0.0173(4) 0.0223(5) -0.0003(4) 0.0003(4) 0.0022(4)
C13 0.0194(4) 0.0179(4) 0.0169(4) -0.0010(3) 0.0002(3) -0.0008(3)
O13 0.0219(3) 0.0171(3) 0.0133(3) 0.0006(2) 0.0006(2) -0.0014(3)
C14 0.0188(4) 0.0230(5) 0.0172(4) -0.0013(4) -0.0020(3) 0.0010(4)
C15 0.0177(4) 0.0215(4) 0.0139(4) -0.0019(3) 0.0012(3) 0.0051(3)
O15 0.0305(4) 0.0250(4) 0.0167(3) 0.0023(3) -0.0008(3) 0.0079(3)
C16 0.0178(4) 0.0161(4) 0.0129(4) 0.0006(3) 0.0012(3) 0.0018(3)
C17 0.0170(4) 0.0181(4) 0.0174(4) -0.0012(3) -0.0009(3) 0.0019(3)
O17 0.0407(5) 0.0247(4) 0.0217(4) -0.0047(3) 0.0105(3) 0.0006(3)
O18 0.0312(4) 0.0161(3) 0.0255(4) -0.0004(3) 0.0074(3) 0.0012(3)
C19 0.0344(6) 0.0178(5) 0.0320(6) -0.0037(4) 0.0021(5) 0.0007(4)

loop_
_atom_type_symbol
_atom_type_description
_atom_type_scat_dispersion_real
_atom_type_scat_dispersion_imag
_atom_type_scat_source
C C 0.0033 0.0016 'International Tables Vol C Tables 4.2.6.8 and 6.1.1.4'
H H 0.0000 0.0000 'International Tables Vol C Tables 4.2.6.8 and 6.1.1.4'
O O 0.0106 0.0060 'International Tables Vol C Tables 4.2.6.8 and 6.1.1.4'

loop_
_geom_angle_atom_site_label_1
_geom_angle_atom_site_label_2
_geom_angle_atom_site_label_3
_geom_angle
C2 C1 C6 120.76(10)
C2 C1 H1 118.6(9)
C6 C1 H1 120.6(9)
C3 C2 C1 120.46(11)
C3 C2 H2 119.8(9)
C1 C2 H2 119.7(9)
C2 C3 C4 119.58(10)
C2 C3 H3 119.8(9)
C4 C3 H3 120.6(9)
C3 C4 C5 120.14(10)
C3 C4 H4 120.4(9)
C5 C4 H4 119.4(9)
C4 C5 C6 120.86(10)
C4 C5 H5 119.2(8)
C6 C5 H5 119.9(8)
C1 C6 C5 118.16(9)
C1 C6 C7 123.12(9)
C5 C6 C7 118.72(9)
C8 C7 C6 125.45(10)
C8 C7 H7 119.6(8)
C6 C7 H7 114.9(8)
C7 C8 C9 126.38(9)
C7 C8 H8 118.8(9)
C9 C8 H8 114.6(9)
C8 C9 C10 114.32(8)
C8 C9 C16 111.82(8)
C10 C9 C16 112.17(8)
C8 C9 H9 107.3(7)
C10 C9 H9 106.2(7)
C16 C9 H9 104.2(7)
C11 C10 C9 117.24(8)
C11 C10 H10A 107.4(8)
C9 C10 H10A 108.2(8)
C11 C10 H10B 108.3(8)
C9 C10 H10B 109.0(8)
H10A C10 H10B 106.1(11)
O11 C11 C12 117.83(10)
O11 C11 C10 120.84(10)
C12 C11 C10 121.24(9)
C11 C12 C13 118.37(9)
C11 C12 H12A 106.1(9)
C13 C12 H12A 109.2(9)
C11 C12 H12B 106.8(8)
C13 C12 H12B 110.0(8)
H12A C12 H12B 105.7(12)
O13 C13 C12 109.47(8)
O13 C13 C14 105.65(8)
C12 C13 C14 116.91(8)
O13 C13 H13 105.8(7)
C12 C13 H13 106.8(7)
C14 C13 H13 111.7(7)
C16 O13 C13 109.46(7)
C15 C14 C13 105.02(8)
C15 C14 H14A 110.0(8)
C13 C14 H14A 113.3(8)
C15 C14 H14B 107.8(8)
C13 C14 H14B 110.9(8)
H14A C14 H14B 109.7(11)
O15 C15 C14 127.80(9)
O15 C15 C16 125.51(9)
C14 C15 C16 106.64(8)
O13 C16 C17 107.43(7)
O13 C16 C15 104.97(7)
C17 C16 C15 111.59(8)
O13 C16 C9 113.46(7)
C17 C16 C9 111.78(8)
C15 C16 C9 107.47(7)
O17 C17 O18 124.86(9)
O17 C17 C16 124.91(9)
O18 C17 C16 110.22(8)
C17 O18 C19 115.77(8)
O18 C19 H19A 109.3(9)
O18 C19 H19B 105.1(9)
H19A C19 H19B 111.3(13)
O18 C19 H19C 110.5(9)
H19A C19 H19C 108.6(13)
H19B C19 H19C 112.0(13)

loop_
_geom_bond_atom_site_label_1
_geom_bond_atom_site_label_2
_geom_bond_distance
C1 C2 1.3867(15)
C1 C6 1.3977(15)
C1 H1 0.987(15)
C2 C3 1.3849(16)
C2 H2 0.959(15)
C3 C4 1.3867(16)
C3 H3 0.977(15)
C4 C5 1.3893(15)
C4 H4 0.983(15)
C5 C6 1.3996(14)
C5 H5 0.952(14)
C6 C7 1.4760(14)
C7 C8 1.3289(14)
C7 H7 0.979(14)
C8 C9 1.5089(14)
C8 H8 0.953(14)
C9 C10 1.5440(14)
C9 C16 1.5555(13)
C9 H9 0.976(13)
C10 C11 1.5185(15)
C10 H10A 0.976(13)
C10 H10B 0.986(13)
C11 O11 1.2115(13)
C11 C12 1.5142(15)
C12 C13 1.5170(14)
C12 H12A 0.950(15)
C12 H12B 0.966(14)
C13 O13 1.4589(12)
C13 C14 1.5281(14)
C13 H13 0.978(12)
O13 C16 1.4153(11)
C14 C15 1.5077(14)
C14 H14A 0.964(14)
C14 H14B 0.967(14)
C15 O15 1.2028(12)
C15 C16 1.5468(13)
C16 C17 1.5264(13)
C17 O17 1.2014(12)
C17 O18 1.3294(12)
O18 C19 1.4428(13)
C19 H19A 0.984(16)
C19 H19B 0.961(16)
C19 H19C 0.983(16)

loop_
_geom_torsion_atom_site_label_1
_geom_torsion_atom_site_label_2
_geom_torsion_atom_site_label_3
_geom_torsion_atom_site_label_4
_geom_torsion
C6 C1 C2 C3 0.11(18)
C1 C2 C3 C4 0.83(18)
C2 C3 C4 C5 -0.24(18)
C3 C4 C5 C6 -1.29(17)
C2 C1 C6 C5 -1.59(16)
C2 C1 C6 C7 177.73(10)
C4 C5 C6 C1 2.18(16)
C4 C5 C6 C7 -177.17(10)
C1 C6 C7 C8 -11.94(17)
C5 C6 C7 C8 167.38(11)
C6 C7 C8 C9 174.92(10)
C7 C8 C9 C10 15.17(15)
C7 C8 C9 C16 144.00(10)
C8 C9 C10 C11 65.06(11)
C16 C9 C10 C11 -63.59(11)
C9 C10 C11 O11 -115.23(12)
C9 C10 C11 C12 68.22(12)
O11 C11 C12 C13 161.37(10)
C10 C11 C12 C13 -21.98(14)
C11 C12 C13 O13 -48.28(12)
C11 C12 C13 C14 71.74(12)
C12 C13 O13 C16 97.61(9)
C14 C13 O13 C16 -29.09(10)
O13 C13 C14 C15 16.92(10)
C12 C13 C14 C15 -105.11(10)
C13 C14 C15 O15 177.05(10)
C13 C14 C15 C16 -0.46(10)
C13 O13 C16 C17 147.29(7)
C13 O13 C16 C15 28.39(9)
C13 O13 C16 C9 -88.65(9)
O15 C15 C16 O13 165.79(9)
C14 C15 C16 O13 -16.62(9)
O15 C15 C16 C17 49.74(13)
C14 C15 C16 C17 -132.68(8)
O15 C15 C16 C9 -73.14(12)
C14 C15 C16 C9 104.44(9)
C8 C9 C16 O13 -68.23(10)
C10 C9 C16 O13 61.73(10)
C8 C9 C16 C17 53.43(10)
C10 C9 C16 C17 -176.61(8)
C8 C9 C16 C15 176.20(8)
C10 C9 C16 C15 -53.84(10)
O13 C16 C17 O17 -4.71(13)
C15 C16 C17 O17 109.83(11)
C9 C16 C17 O17 -129.78(10)
O13 C16 C17 O18 174.62(8)
C15 C16 C17 O18 -70.84(10)
C9 C16 C17 O18 49.55(10)
O17 C17 O18 C19 -0.13(15)
C16 C17 O18 C19 -179.46(9)
